data_7015705
loop_
_publ_author_name
'Zhang, Yong'
'Chen, Li-Yuan'
'Yin, Wen-Xing'
'Yin, Jun'
'Zhang, Shi-Bing'
'Liu, Chang-Lin'

_publ_section_title
;
 The chelation targeting metal-A\b40 aggregates may lead to formation
 of A\b40 oligomers.
;
_journal_issue 18
_journal_name_full 'Dalton transactions (Cambridge, England : 2003)'
_journal_page_first 4830
_journal_page_last 4833
_journal_paper_doi 10.1039/c1dt00020a
_journal_volume 40
_journal_year 2011
_chemical_formula_sum 'C51 H44 Cl4 N8 O S2 Zn2'
_chemical_formula_weight 1121.60
_chemical_name_systematic
;
?
;
_space_group_IT_number 15
_symmetry_cell_setting monoclinic
_symmetry_space_group_name_Hall '-C 2yc'
_symmetry_space_group_name_H-M 'C 1 2/c 1'
_atom_sites_solution_hydrogens geom
_atom_sites_solution_primary direct
_atom_sites_solution_secondary difmap
_audit_creation_method SHELXL-97
_cell_angle_alpha 90.00
_cell_angle_beta 94.3510(10)
_cell_angle_gamma 90.00
_cell_formula_units_Z 4
_cell_length_a 33.495(3)
_cell_length_b 8.9680(7)
_cell_length_c 17.7961(13)
_cell_measurement_reflns_used 4536
_cell_measurement_temperature 297(2)
_cell_measurement_theta_max 24.62
_cell_measurement_theta_min 2.35
_cell_volume 5330.2(7)
_computing_cell_refinement 'Bruker SMART'
_computing_data_collection 'Bruker SMART'
_computing_data_reduction 'Bruker SAINT'
_computing_molecular_graphics 'Bruker SHELXTL'
_computing_publication_material 'Bruker SHELXTL'
_computing_structure_refinement 'SHELXL-97 (Sheldrick, 1997)'
_computing_structure_solution 'SHELXS-97 (Sheldrick, 1990)'
_diffrn_ambient_temperature 297(2)
_diffrn_measured_fraction_theta_full 0.997
_diffrn_measured_fraction_theta_max 0.997
_diffrn_measurement_device_type 'CCD area detector'
_diffrn_measurement_method 'phi and omega scans'
_diffrn_radiation_monochromator graphite
_diffrn_radiation_source 'fine-focus sealed tube'
_diffrn_radiation_type MoK\a
_diffrn_radiation_wavelength 0.71073
_diffrn_reflns_av_R_equivalents 0.0195
_diffrn_reflns_av_sigmaI/netI 0.0222
_diffrn_reflns_limit_h_max 22
_diffrn_reflns_limit_h_min -40
_diffrn_reflns_limit_k_max 10
_diffrn_reflns_limit_k_min -10
_diffrn_reflns_limit_l_max 21
_diffrn_reflns_limit_l_min -21
_diffrn_reflns_number 14346
_diffrn_reflns_theta_full 25.50
_diffrn_reflns_theta_max 25.50
_diffrn_reflns_theta_min 2.35
_exptl_absorpt_coefficient_mu 1.223
_exptl_absorpt_correction_T_max 0.7920
_exptl_absorpt_correction_T_min 0.7562
_exptl_absorpt_correction_type multi-scan
_exptl_absorpt_process_details SADABS,Sheldrick,1997
_exptl_crystal_colour colorless
_exptl_crystal_density_diffrn 1.398
_exptl_crystal_density_method 'not measured'
_exptl_crystal_description block
_exptl_crystal_F_000 2296
_exptl_crystal_size_max 0.23
_exptl_crystal_size_mid 0.20
_exptl_crystal_size_min 0.20
_refine_diff_density_max 0.663
_refine_diff_density_min -0.528
_refine_diff_density_rms 0.083
_refine_ls_extinction_method none
_refine_ls_goodness_of_fit_ref 1.108
_refine_ls_hydrogen_treatment constr
_refine_ls_matrix_type full
_refine_ls_number_parameters 316
_refine_ls_number_reflns 4936
_refine_ls_number_restraints 1
_refine_ls_restrained_S_all 1.108
_refine_ls_R_factor_all 0.0628
_refine_ls_R_factor_gt 0.0493
_refine_ls_shift/su_max 0.000
_refine_ls_shift/su_mean 0.000
_refine_ls_structure_factor_coef Fsqd
_refine_ls_weighting_details 'calc w=1/[\s^2^(Fo^2^)+(0.1129P)^2^+1.8164P] where P=(Fo^2^+2Fc^2^)/3'
_refine_ls_weighting_scheme calc
_refine_ls_wR_factor_gt 0.1657
_refine_ls_wR_factor_ref 0.1750
_reflns_number_gt 3853
_reflns_number_total 4936
_reflns_threshold_expression >2sigma(I)
_cod_data_source_file c1dt00020a.txt
_cod_data_source_block 90324zy3_0m
_cod_depositor_comments
;
The following automatic conversions were performed:
'_symmetry_cell_setting' value 'Monoclinic' changed to 'monoclinic'
according to '/home/saulius/struct/CIF-dictionaries/cif_core.dic'
dictionary named 'cif_core.dic' version 2.4.1 from 2010-06-29.

Automatic conversion script
Id: cif_fix_enum 1555 2011-01-17 13:19:09Z saulius 
;
_cod_original_cell_volume 5330.3(7)
_cod_original_sg_symbol_H-M 'C 2/c'
_cod_database_code 7015705

loop_
_symmetry_equiv_pos_as_xyz
'x, y, z'
'-x, y, -z+1/2'
'x+1/2, y+1/2, z'
'-x+1/2, y+1/2, -z+1/2'
'-x, -y, -z'
'x, -y, z-1/2'
'-x+1/2, -y+1/2, -z'
'x+1/2, -y+1/2, z-1/2'

loop_
_atom_site_label
_atom_site_type_symbol
_atom_site_fract_x
_atom_site_fract_y
_atom_site_fract_z
_atom_site_U_iso_or_equiv
_atom_site_adp_type
_atom_site_occupancy
_atom_site_symmetry_multiplicity
_atom_site_calc_flag
_atom_site_refinement_flags
_atom_site_disorder_assembly
_atom_site_disorder_group
Zn1 Zn 0.091003(13) 0.44179(4) 0.39525(2) 0.0538(2) Uani 1 1 d . . .
C1 C 0.3624(2) 0.4300(6) 0.8358(4) 0.1011(19) Uani 1 1 d . . .
H1 H 0.3850 0.3782 0.8548 0.121 Uiso 1 1 calc R . .
C2 C 0.34642(15) 0.4014(5) 0.7658(3) 0.0838(14) Uani 1 1 d . . .
H2 H 0.3579 0.3298 0.7364 0.101 Uiso 1 1 calc R . .
C3 C 0.31262(13) 0.4795(4) 0.7374(2) 0.0635(10) Uani 1 1 d . . .
C4 C 0.29599(14) 0.5883(5) 0.7808(3) 0.0709(11) Uani 1 1 d . . .
C5 C 0.31322(18) 0.6174(6) 0.8543(3) 0.0873(15) Uani 1 1 d . . .
H5 H 0.3028 0.6904 0.8844 0.105 Uiso 1 1 calc R . .
C6 C 0.3455(2) 0.5349(7) 0.8792(3) 0.0953(17) Uani 1 1 d . . .
H6 H 0.3567 0.5504 0.9281 0.114 Uiso 1 1 calc R . .
C7 C 0.26362(11) 0.5564(4) 0.6534(2) 0.0583(9) Uani 1 1 d . . .
C8 C 0.23820(11) 0.5701(4) 0.5837(2) 0.0589(9) Uani 1 1 d . . .
C9 C 0.24191(13) 0.4711(5) 0.5238(3) 0.0669(11) Uani 1 1 d . . .
H9 H 0.2613 0.3966 0.5283 0.080 Uiso 1 1 calc R . .
C10 C 0.21792(13) 0.4816(5) 0.4594(3) 0.0695(11) Uani 1 1 d . . .
H10 H 0.2214 0.4145 0.4206 0.083 Uiso 1 1 calc R . .
C11 C 0.18799(11) 0.5902(4) 0.4493(2) 0.0551(9) Uani 1 1 d . . .
C12 C 0.18487(12) 0.6905(4) 0.5073(2) 0.0634(10) Uani 1 1 d . . .
H12 H 0.1658 0.7660 0.5020 0.076 Uiso 1 1 calc R . .
C13 C 0.20955(12) 0.6809(5) 0.5731(2) 0.0659(10) Uani 1 1 d . . .
H13 H 0.2068 0.7505 0.6111 0.079 Uiso 1 1 calc R . .
C14 C 0.14263(12) 0.7412(4) 0.3672(2) 0.0580(9) Uani 1 1 d . . .
H14A H 0.1351 0.7452 0.3135 0.070 Uiso 1 1 calc R . .
H14B H 0.1623 0.8189 0.3786 0.070 Uiso 1 1 calc R . .
C15 C 0.10629(11) 0.7741(4) 0.4089(2) 0.0501(8) Uani 1 1 d . . .
C16 C 0.09729(13) 0.9192(4) 0.4257(3) 0.0633(10) Uani 1 1 d . . .
H16 H 0.1137 0.9960 0.4112 0.076 Uiso 1 1 calc R . .
C17 C 0.06446(15) 0.9512(5) 0.4637(3) 0.0789(13) Uani 1 1 d . . .
H17 H 0.0582 1.0494 0.4748 0.095 Uiso 1 1 calc R . .
C18 C 0.04089(13) 0.8368(5) 0.4852(3) 0.0762(12) Uani 1 1 d . . .
H18 H 0.0188 0.8554 0.5125 0.091 Uiso 1 1 calc R . .
C19 C 0.05056(12) 0.6936(4) 0.4656(2) 0.0598(9) Uani 1 1 d . . .
H19 H 0.0340 0.6161 0.4787 0.072 Uiso 1 1 calc R . .
C20 C 0.17116(12) 0.5092(5) 0.3185(2) 0.0635(10) Uani 1 1 d . . .
H20A H 0.1938 0.5551 0.2967 0.076 Uiso 1 1 calc R . .
H20B H 0.1791 0.4097 0.3349 0.076 Uiso 1 1 calc R . .
C21 C 0.13760(13) 0.4976(4) 0.2600(2) 0.0604(9) Uani 1 1 d . . .
C22 C 0.14355(18) 0.5196(5) 0.1856(3) 0.0825(14) Uani 1 1 d . . .
H22 H 0.1686 0.5469 0.1710 0.099 Uiso 1 1 calc R . .
C23 C 0.1115(2) 0.5006(8) 0.1320(3) 0.1039(18) Uani 1 1 d . . .
H23 H 0.1147 0.5155 0.0811 0.125 Uiso 1 1 calc R . .
C24 C 0.0755(2) 0.4599(8) 0.1553(3) 0.111(2) Uani 1 1 d . . .
H24 H 0.0538 0.4452 0.1201 0.133 Uiso 1 1 calc R . .
C25 C 0.07091(16) 0.4407(6) 0.2299(3) 0.0815(14) Uani 1 1 d . . .
H25 H 0.0459 0.4141 0.2449 0.098 Uiso 1 1 calc R . .
Cl1 Cl 0.13065(4) 0.28410(11) 0.46129(6) 0.0733(3) Uani 1 1 d . . .
Cl2 Cl 0.02783(4) 0.35021(14) 0.39405(8) 0.0885(4) Uani 1 1 d . . .
N1 N 0.29458(10) 0.4520(4) 0.6623(2) 0.0699(10) Uani 1 1 d . . .
N2 N 0.16124(9) 0.5970(3) 0.38480(17) 0.0535(7) Uani 1 1 d . . .
N3 N 0.08262(9) 0.6607(3) 0.42849(16) 0.0489(7) Uani 1 1 d . . .
N4 N 0.10135(10) 0.4588(3) 0.28285(17) 0.0590(8) Uani 1 1 d . . .
S1 S 0.25659(4) 0.67342(15) 0.73233(7) 0.0788(4) Uani 1 1 d . . .
O1 O 0.0015(9) 0.903(4) 0.2377(15) 0.41(2) Uani 0.50 1 d PD A -1
H1A H 0.0047 0.8954 0.2837 0.615 Uiso 0.50 1 d PR A -1
C26 C 0.0400(8) 0.893(7) 0.214(2) 0.38(3) Uani 0.50 1 d PD A -1
H26A H 0.0554 0.9829 0.2177 0.568 Uiso 0.50 1 d PR A -1
H26B H 0.0353 0.8656 0.1616 0.568 Uiso 0.50 1 d PR A -1
H26C H 0.0544 0.8142 0.2405 0.568 Uiso 0.50 1 d PR A -1

loop_
_atom_site_aniso_label
_atom_site_aniso_U_11
_atom_site_aniso_U_22
_atom_site_aniso_U_33
_atom_site_aniso_U_23
_atom_site_aniso_U_13
_atom_site_aniso_U_12
Zn1 0.0703(3) 0.0418(3) 0.0514(3) 0.00071(16) 0.0186(2) -0.01059(18)
C1 0.117(5) 0.076(4) 0.106(4) 0.015(3) -0.017(4) -0.014(3)
C2 0.089(3) 0.060(3) 0.101(4) 0.003(2) -0.007(3) -0.002(2)
C3 0.069(2) 0.050(2) 0.073(3) 0.0013(19) 0.010(2) -0.0178(19)
C4 0.075(3) 0.058(2) 0.083(3) 0.002(2) 0.022(2) -0.019(2)
C5 0.117(4) 0.064(3) 0.084(3) -0.011(2) 0.025(3) -0.031(3)
C6 0.123(5) 0.080(4) 0.081(3) 0.014(3) -0.007(3) -0.032(3)
C7 0.046(2) 0.058(2) 0.073(2) 0.0007(18) 0.0149(17) -0.0137(16)
C8 0.048(2) 0.056(2) 0.074(2) -0.0095(17) 0.0186(18) -0.0136(16)
C9 0.061(2) 0.060(2) 0.080(3) -0.013(2) 0.011(2) 0.0066(19)
C10 0.069(3) 0.062(2) 0.079(3) -0.021(2) 0.014(2) 0.004(2)
C11 0.051(2) 0.048(2) 0.069(2) -0.0111(16) 0.0201(17) -0.0113(16)
C12 0.056(2) 0.059(2) 0.077(3) -0.0140(19) 0.0116(19) 0.0031(18)
C13 0.061(2) 0.063(2) 0.075(3) -0.020(2) 0.012(2) -0.0014(19)
C14 0.069(2) 0.043(2) 0.064(2) 0.0010(16) 0.0211(18) -0.0153(17)
C15 0.057(2) 0.0397(18) 0.0536(19) 0.0032(14) 0.0065(15) -0.0060(15)
C16 0.070(2) 0.0394(19) 0.081(3) 0.0028(18) 0.012(2) -0.0028(17)
C17 0.080(3) 0.045(2) 0.113(4) 0.000(2) 0.016(3) 0.011(2)
C18 0.067(3) 0.062(3) 0.103(3) -0.003(2) 0.029(2) 0.014(2)
C19 0.058(2) 0.054(2) 0.070(2) 0.0088(18) 0.0192(18) -0.0002(17)
C20 0.064(2) 0.067(2) 0.063(2) -0.013(2) 0.0255(19) -0.008(2)
C21 0.081(3) 0.051(2) 0.052(2) -0.0066(16) 0.0248(18) -0.0094(19)
C22 0.112(4) 0.072(3) 0.068(3) 0.001(2) 0.039(3) -0.012(3)
C23 0.138(5) 0.125(5) 0.050(3) 0.006(3) 0.016(3) 0.001(4)
C24 0.112(5) 0.162(6) 0.056(3) -0.005(3) -0.004(3) -0.014(4)
C25 0.085(3) 0.097(4) 0.062(3) -0.007(2) 0.004(2) -0.018(3)
Cl1 0.0966(8) 0.0448(5) 0.0786(7) 0.0080(4) 0.0072(6) -0.0053(5)
Cl2 0.0789(8) 0.0810(8) 0.1091(9) -0.0011(7) 0.0287(7) -0.0320(6)
N1 0.059(2) 0.083(2) 0.067(2) 0.0228(17) -0.0032(16) -0.0337(18)
N2 0.0611(18) 0.0427(16) 0.0591(18) -0.0080(13) 0.0204(14) -0.0063(13)
N3 0.0542(16) 0.0410(15) 0.0524(16) 0.0035(12) 0.0112(13) -0.0044(12)
N4 0.070(2) 0.0586(19) 0.0493(17) -0.0024(13) 0.0120(15) -0.0125(15)
S1 0.0712(7) 0.0820(8) 0.0849(8) -0.0157(6) 0.0175(6) -0.0059(6)
O1 0.37(3) 0.72(5) 0.127(17) -0.07(2) -0.051(16) 0.38(4)
C26 0.17(3) 0.70(10) 0.27(4) -0.17(5) 0.03(3) -0.12(4)

loop_
_atom_type_symbol
_atom_type_description
_atom_type_scat_dispersion_real
_atom_type_scat_dispersion_imag
_atom_type_scat_source
C C 0.0033 0.0016 'International Tables Vol C Tables 4.2.6.8 and 6.1.1.4'
H H 0.0000 0.0000 'International Tables Vol C Tables 4.2.6.8 and 6.1.1.4'
N N 0.0061 0.0033 'International Tables Vol C Tables 4.2.6.8 and 6.1.1.4'
O O 0.0106 0.0060 'International Tables Vol C Tables 4.2.6.8 and 6.1.1.4'
S S 0.1246 0.1234 'International Tables Vol C Tables 4.2.6.8 and 6.1.1.4'
Cl Cl 0.1484 0.1585 'International Tables Vol C Tables 4.2.6.8 and 6.1.1.4'
Zn Zn 0.2839 1.4301 'International Tables Vol C Tables 4.2.6.8 and 6.1.1.4'

loop_
_geom_angle_atom_site_label_1
_geom_angle_atom_site_label_2
_geom_angle_atom_site_label_3
_geom_angle
_geom_angle_site_symmetry_1
_geom_angle_site_symmetry_3
_geom_angle_publ_flag
N4 Zn1 N3 104.04(12) . . ?
N4 Zn1 Cl1 115.08(10) . . ?
N3 Zn1 Cl1 122.77(9) . . ?
N4 Zn1 Cl2 104.06(10) . . ?
N3 Zn1 Cl2 101.47(9) . . ?
Cl1 Zn1 Cl2 107.16(5) . . ?
C2 C1 C6 120.2(6) . . ?
C2 C1 H1 119.9 . . ?
C6 C1 H1 119.9 . . ?
C1 C2 C3 119.8(5) . . ?
C1 C2 H2 120.1 . . ?
C3 C2 H2 120.1 . . ?
C4 C3 C2 120.0(4) . . ?
C4 C3 N1 118.5(4) . . ?
C2 C3 N1 121.4(4) . . ?
C3 C4 C5 119.5(5) . . ?
C3 C4 S1 111.2(4) . . ?
C5 C4 S1 129.3(4) . . ?
C6 C5 C4 117.5(5) . . ?
C6 C5 H5 121.3 . . ?
C4 C5 H5 121.3 . . ?
C5 C6 C1 123.0(5) . . ?
C5 C6 H6 118.5 . . ?
C1 C6 H6 118.5 . . ?
N1 C7 C8 122.3(4) . . ?
N1 C7 S1 116.5(3) . . ?
C8 C7 S1 121.2(3) . . ?
C13 C8 C9 116.9(4) . . ?
C13 C8 C7 122.1(4) . . ?
C9 C8 C7 121.0(4) . . ?
C10 C9 C8 121.3(4) . . ?
C10 C9 H9 119.4 . . ?
C8 C9 H9 119.4 . . ?
C9 C10 C11 122.1(4) . . ?
C9 C10 H10 118.9 . . ?
C11 C10 H10 118.9 . . ?
C12 C11 C10 116.9(4) . . ?
C12 C11 N2 120.3(4) . . ?
C10 C11 N2 122.8(3) . . ?
C11 C12 C13 121.2(4) . . ?
C11 C12 H12 119.4 . . ?
C13 C12 H12 119.4 . . ?
C8 C13 C12 121.5(4) . . ?
C8 C13 H13 119.2 . . ?
C12 C13 H13 119.2 . . ?
N2 C14 C15 114.6(3) . . ?
N2 C14 H14A 108.6 . . ?
C15 C14 H14A 108.6 . . ?
N2 C14 H14B 108.6 . . ?
C15 C14 H14B 108.6 . . ?
H14A C14 H14B 107.6 . . ?
N3 C15 C16 120.9(3) . . ?
N3 C15 C14 119.6(3) . . ?
C16 C15 C14 119.6(3) . . ?
C17 C16 C15 120.4(4) . . ?
C17 C16 H16 119.8 . . ?
C15 C16 H16 119.8 . . ?
C16 C17 C18 119.0(4) . . ?
C16 C17 H17 120.5 . . ?
C18 C17 H17 120.5 . . ?
C17 C18 C19 118.5(4) . . ?
C17 C18 H18 120.7 . . ?
C19 C18 H18 120.7 . . ?
N3 C19 C18 123.0(4) . . ?
N3 C19 H19 118.5 . . ?
C18 C19 H19 118.5 . . ?
C21 C20 N2 113.3(3) . . ?
C21 C20 H20A 108.9 . . ?
N2 C20 H20A 108.9 . . ?
C21 C20 H20B 108.9 . . ?
N2 C20 H20B 108.9 . . ?
H20A C20 H20B 107.7 . . ?
N4 C21 C22 121.8(4) . . ?
N4 C21 C20 117.2(3) . . ?
C22 C21 C20 120.9(4) . . ?
C21 C22 C23 118.9(5) . . ?
C21 C22 H22 120.5 . . ?
C23 C22 H22 120.5 . . ?
C24 C23 C22 118.9(5) . . ?
C24 C23 H23 120.6 . . ?
C22 C23 H23 120.6 . . ?
C23 C24 C25 120.1(6) . . ?
C23 C24 H24 120.0 . . ?
C25 C24 H24 120.0 . . ?
N4 C25 C24 122.3(5) . . ?
N4 C25 H25 118.9 . . ?
C24 C25 H25 118.9 . . ?
C7 N1 C3 104.2(4) . . ?
C11 N2 C14 116.7(3) . . ?
C11 N2 C20 117.5(3) . . ?
C14 N2 C20 114.8(3) . . ?
C19 N3 C15 118.1(3) . . ?
C19 N3 Zn1 118.7(2) . . ?
C15 N3 Zn1 122.9(2) . . ?
C25 N4 C21 118.0(4) . . ?
C25 N4 Zn1 119.8(3) . . ?
C21 N4 Zn1 122.1(3) . . ?
C4 S1 C7 89.6(2) . . ?
C26 O1 H1A 104.4 . . ?
O1 C26 H26A 115.4 . . ?
O1 C26 H26B 103.0 . . ?
H26A C26 H26B 109.5 . . ?
O1 C26 H26C 109.8 . . ?
H26A C26 H26C 109.5 . . ?
H26B C26 H26C 109.5 . . ?

loop_
_geom_bond_atom_site_label_1
_geom_bond_atom_site_label_2
_geom_bond_distance
_geom_bond_site_symmetry_2
_geom_bond_publ_flag
Zn1 N4 2.062(3) . ?
Zn1 N3 2.076(3) . ?
Zn1 Cl1 2.2153(12) . ?
Zn1 Cl2 2.2684(12) . ?
C1 C2 1.342(8) . ?
C1 C6 1.367(9) . ?
C1 H1 0.9300 . ?
C2 C3 1.393(6) . ?
C2 H2 0.9300 . ?
C3 C4 1.388(6) . ?
C3 N1 1.445(5) . ?
C4 C5 1.413(7) . ?
C4 S1 1.702(5) . ?
C5 C6 1.357(8) . ?
C5 H5 0.9300 . ?
C6 H6 0.9300 . ?
C7 N1 1.397(5) . ?
C7 C8 1.455(6) . ?
C7 S1 1.784(4) . ?
C8 C13 1.384(6) . ?
C8 C9 1.401(6) . ?
C9 C10 1.351(6) . ?
C9 H9 0.9300 . ?
C10 C11 1.400(6) . ?
C10 H10 0.9300 . ?
C11 C12 1.378(5) . ?
C11 N2 1.403(5) . ?
C12 C13 1.385(6) . ?
C12 H12 0.9300 . ?
C13 H13 0.9300 . ?
C14 N2 1.460(5) . ?
C14 C15 1.502(5) . ?
C14 H14A 0.9700 . ?
C14 H14B 0.9700 . ?
C15 N3 1.352(4) . ?
C15 C16 1.374(5) . ?
C16 C17 1.365(7) . ?
C16 H16 0.9300 . ?
C17 C18 1.366(6) . ?
C17 H17 0.9300 . ?
C18 C19 1.376(6) . ?
C18 H18 0.9300 . ?
C19 N3 1.335(5) . ?
C19 H19 0.9300 . ?
C20 C21 1.477(6) . ?
C20 N2 1.477(5) . ?
C20 H20A 0.9700 . ?
C20 H20B 0.9700 . ?
C21 N4 1.355(5) . ?
C21 C22 1.368(6) . ?
C22 C23 1.392(8) . ?
C22 H22 0.9300 . ?
C23 C24 1.355(10) . ?
C23 H23 0.9300 . ?
C24 C25 1.359(7) . ?
C24 H24 0.9300 . ?
C25 N4 1.344(6) . ?
C25 H25 0.9300 . ?
O1 C26 1.390(10) . ?
O1 H1A 0.8200 . ?
C26 H26A 0.9600 . ?
C26 H26B 0.9600 . ?
C26 H26C 0.9600 . ?

loop_
_geom_torsion_atom_site_label_1
_geom_torsion_atom_site_label_2
_geom_torsion_atom_site_label_3
_geom_torsion_atom_site_label_4
_geom_torsion
_geom_torsion_site_symmetry_1
_geom_torsion_site_symmetry_2
_geom_torsion_site_symmetry_3
_geom_torsion_site_symmetry_4
_geom_torsion_publ_flag
C6 C1 C2 C3 0.2(8) . . . . ?
C1 C2 C3 C4 1.2(7) . . . . ?
C1 C2 C3 N1 179.9(4) . . . . ?
C2 C3 C4 C5 -1.0(6) . . . . ?
N1 C3 C4 C5 -179.8(4) . . . . ?
C2 C3 C4 S1 177.1(3) . . . . ?
N1 C3 C4 S1 -1.7(5) . . . . ?
C3 C4 C5 C6 -0.6(7) . . . . ?
S1 C4 C5 C6 -178.3(4) . . . . ?
C4 C5 C6 C1 2.1(8) . . . . ?
C2 C1 C6 C5 -1.9(9) . . . . ?
N1 C7 C8 C13 -175.1(3) . . . . ?
S1 C7 C8 C13 5.0(5) . . . . ?
N1 C7 C8 C9 4.6(6) . . . . ?
S1 C7 C8 C9 -175.3(3) . . . . ?
C13 C8 C9 C10 -1.5(6) . . . . ?
C7 C8 C9 C10 178.8(4) . . . . ?
C8 C9 C10 C11 -0.6(7) . . . . ?
C9 C10 C11 C12 2.2(6) . . . . ?
C9 C10 C11 N2 -176.0(4) . . . . ?
C10 C11 C12 C13 -1.8(6) . . . . ?
N2 C11 C12 C13 176.5(4) . . . . ?
C9 C8 C13 C12 1.9(6) . . . . ?
C7 C8 C13 C12 -178.4(4) . . . . ?
C11 C12 C13 C8 -0.3(6) . . . . ?
N2 C14 C15 N3 -30.9(5) . . . . ?
N2 C14 C15 C16 149.9(4) . . . . ?
N3 C15 C16 C17 1.0(7) . . . . ?
C14 C15 C16 C17 -179.8(4) . . . . ?
C15 C16 C17 C18 0.5(8) . . . . ?
C16 C17 C18 C19 -2.0(8) . . . . ?
C17 C18 C19 N3 2.1(7) . . . . ?
N2 C20 C21 N4 -48.1(5) . . . . ?
N2 C20 C21 C22 134.4(4) . . . . ?
N4 C21 C22 C23 -0.5(7) . . . . ?
C20 C21 C22 C23 177.0(5) . . . . ?
C21 C22 C23 C24 -0.4(10) . . . . ?
C22 C23 C24 C25 1.0(11) . . . . ?
C23 C24 C25 N4 -0.8(10) . . . . ?
C8 C7 N1 C3 178.2(3) . . . . ?
S1 C7 N1 C3 -1.9(4) . . . . ?
C4 C3 N1 C7 2.3(4) . . . . ?
C2 C3 N1 C7 -176.5(4) . . . . ?
C12 C11 N2 C14 24.9(5) . . . . ?
C10 C11 N2 C14 -157.0(4) . . . . ?
C12 C11 N2 C20 167.2(3) . . . . ?
C10 C11 N2 C20 -14.6(5) . . . . ?
C15 C14 N2 C11 -83.5(4) . . . . ?
C15 C14 N2 C20 133.1(3) . . . . ?
C21 C20 N2 C11 167.7(3) . . . . ?
C21 C20 N2 C14 -49.2(4) . . . . ?
C18 C19 N3 C15 -0.7(6) . . . . ?
C18 C19 N3 Zn1 -175.3(3) . . . . ?
C16 C15 N3 C19 -0.9(5) . . . . ?
C14 C15 N3 C19 180.0(4) . . . . ?
C16 C15 N3 Zn1 173.4(3) . . . . ?
C14 C15 N3 Zn1 -5.7(5) . . . . ?
N4 Zn1 N3 C19 130.0(3) . . . . ?
Cl1 Zn1 N3 C19 -97.1(3) . . . . ?
Cl2 Zn1 N3 C19 22.2(3) . . . . ?
N4 Zn1 N3 C15 -44.2(3) . . . . ?
Cl1 Zn1 N3 C15 88.7(3) . . . . ?
Cl2 Zn1 N3 C15 -152.1(3) . . . . ?
C24 C25 N4 C21 0.0(7) . . . . ?
C24 C25 N4 Zn1 175.8(5) . . . . ?
C22 C21 N4 C25 0.7(6) . . . . ?
C20 C21 N4 C25 -176.9(4) . . . . ?
C22 C21 N4 Zn1 -175.0(3) . . . . ?
C20 C21 N4 Zn1 7.4(5) . . . . ?
N3 Zn1 N4 C25 -95.6(3) . . . . ?
Cl1 Zn1 N4 C25 127.3(3) . . . . ?
Cl2 Zn1 N4 C25 10.3(3) . . . . ?
N3 Zn1 N4 C21 80.0(3) . . . . ?
Cl1 Zn1 N4 C21 -57.1(3) . . . . ?
Cl2 Zn1 N4 C21 -174.1(3) . . . . ?
C3 C4 S1 C7 0.4(3) . . . . ?
C5 C4 S1 C7 178.2(4) . . . . ?
N1 C7 S1 C4 1.0(3) . . . . ?
C8 C7 S1 C4 -179.1(3) . . . . ?
